data_7232661
loop_
_publ_author_name
'Kimijima, Ayaka'
'Honda, Akinori'
'Nomoto, Kuniharu'
'Miyamura, Kazuo'

_publ_section_title
;
 Cold crystallization in the mixed system of adenine and thymine dodecyl
 derivatives
;
_journal_issue 20
_journal_name_full CrystEngComm
_journal_page_first 3142
_journal_paper_doi 10.1039/C9CE00407F
_journal_volume 21
_journal_year 2019
_chemical_formula_moiety 'C17 H29 N5, C17 H30 N2 O2'
_chemical_formula_sum 'C34 H59 N7 O2'
_chemical_formula_weight 597.88
_space_group_crystal_system triclinic
_space_group_IT_number 2
_space_group_name_Hall '-P 1'
_space_group_name_H-M_alt 'P -1'
_symmetry_space_group_name_Hall '-P 1'
_symmetry_space_group_name_H-M 'P -1'
_atom_sites_solution_hydrogens mixed
_audit_update_record
;
2018-12-13 deposited with the CCDC.    2019-04-24 downloaded from the CCDC.
;
_cell_angle_alpha 99.433(2)
_cell_angle_beta 94.128(2)
_cell_angle_gamma 109.784(2)
_cell_formula_units_Z 2
_cell_length_a 8.4030(14)
_cell_length_b 10.9764(18)
_cell_length_c 20.319(3)
_cell_measurement_reflns_used 1767
_cell_measurement_temperature 173
_cell_measurement_theta_max 26.3911
_cell_measurement_theta_min 2.6005
_cell_volume 1723.2(5)
_computing_cell_refinement 'SAINT V8.35A (Bruker AXS Inc., 2015)'
_computing_data_reduction 'SAINT V8.35A (Bruker AXS Inc., 2015)'
_computing_structure_refinement 'SHELXL-2014/7 (Sheldrick, 2014)'
_diffrn_ambient_temperature 173
_diffrn_detector_area_resol_mean 8.3333
_diffrn_measured_fraction_theta_full 0.980
_diffrn_measured_fraction_theta_max 0.957
_diffrn_measurement_device_type 'Bruker SMART APEX II CCD area detector'
_diffrn_measurement_method '\f and \w scans'
_diffrn_radiation_type MoK\a
_diffrn_radiation_wavelength 0.71073
_diffrn_reflns_av_R_equivalents 0.0206
_diffrn_reflns_av_unetI/netI 0.0590
_diffrn_reflns_limit_h_max 9
_diffrn_reflns_limit_h_min -10
_diffrn_reflns_limit_k_max 13
_diffrn_reflns_limit_k_min -13
_diffrn_reflns_limit_l_max 12
_diffrn_reflns_limit_l_min -25
_diffrn_reflns_number 9313
_diffrn_reflns_theta_full 25.00
_diffrn_reflns_theta_max 26.79
_diffrn_reflns_theta_min 2.01
_exptl_absorpt_coefficient_mu 0.073
_exptl_absorpt_correction_T_max 1.00
_exptl_absorpt_correction_T_min 0.82
_exptl_absorpt_correction_type multi-scan
_exptl_absorpt_process_details 'SADABS V2014/5 (Bruker AXS Inc.)'
_exptl_crystal_colour colourless
_exptl_crystal_density_diffrn 1.152
_exptl_crystal_density_method 'not measured'
_exptl_crystal_description plate
_exptl_crystal_F_000 656
_exptl_crystal_recrystallization_method 'solvent evaporation'
_exptl_crystal_size_max 0.327
_exptl_crystal_size_mid 0.137
_exptl_crystal_size_min 0.028
_refine_diff_density_max 0.273
_refine_diff_density_min -0.265
_refine_ls_extinction_method none
_refine_ls_goodness_of_fit_ref 0.993
_refine_ls_hydrogen_treatment mixed
_refine_ls_matrix_type full
_refine_ls_number_parameters 403
_refine_ls_number_reflns 7058
_refine_ls_number_restraints 0
_refine_ls_restrained_S_all 0.993
_refine_ls_R_factor_all 0.1122
_refine_ls_R_factor_gt 0.0652
_refine_ls_shift/su_max 0.000
_refine_ls_shift/su_mean 0.000
_refine_ls_structure_factor_coef Fsqd
_refine_ls_weighting_details 'w=1/[\s^2^(Fo^2^)+(0.1000P)^2^+0.2623P] where P=(Fo^2^+2Fc^2^)/3'
_refine_ls_weighting_scheme calc
_refine_ls_wR_factor_gt 0.1631
_refine_ls_wR_factor_ref 0.1955
_reflns_number_gt 4378
_reflns_number_total 7058
_reflns_threshold_expression 'I > 2\s(I)'
_cod_data_source_file c9ce00407f2.cif
_cod_data_source_block atc12
_cod_depositor_comments 'Adding full bibliography for 7232661.cif.'
_cod_database_code 7232661

loop_
_space_group_symop_operation_xyz
'x, y, z'
'-x, -y, -z'

loop_
_atom_site_type_symbol
_atom_site_label
_atom_site_fract_x
_atom_site_fract_y
_atom_site_fract_z
_atom_site_U_iso_or_equiv
_atom_site_adp_type
_atom_site_calc_flag
_atom_site_refinement_flags_adp
_atom_site_refinement_flags_posn
_atom_site_occupancy
C C1 0.1994(3) 0.4948(2) 0.37582(12) 0.0326(6) Uani d . . 1
H H1 0.1315 0.5377 0.357 0.039 Uiso calc U R 1
C C2 0.4466(3) 0.4704(2) 0.39330(11) 0.0243(5) Uani d . . 1
C C3 0.3810(3) 0.3730(2) 0.42987(11) 0.0219(5) Uani d . . 1
C C4 0.2093(3) 0.3405(2) 0.43888(11) 0.0243(5) Uani d . . 1
C C5 0.6473(3) 0.4045(2) 0.43217(11) 0.0253(5) Uani d . . 1
H H5 0.7565 0.3983 0.4412 0.03 Uiso calc U R 1
C C6 0.7424(3) 0.5856(2) 0.36462(12) 0.0272(5) Uani d . . 1
H H6A 0.8584 0.5893 0.3805 0.033 Uiso calc U R 1
H H6B 0.7367 0.6742 0.38 0.033 Uiso calc U R 1
C C7 0.7122(3) 0.5513(2) 0.28811(11) 0.0294(6) Uani d . . 1
H H7A 0.7944 0.6234 0.2709 0.035 Uiso calc U R 1
H H7B 0.596 0.5479 0.2727 0.035 Uiso calc U R 1
C C8 0.7294(3) 0.4212(2) 0.25705(11) 0.0295(6) Uani d . . 1
H H8A 0.637 0.3474 0.2687 0.035 Uiso calc U R 1
H H8B 0.8397 0.4192 0.2765 0.035 Uiso calc U R 1
C C9 0.7208(3) 0.4011(2) 0.18072(12) 0.0316(6) Uani d . . 1
H H9A 0.611 0.4043 0.1616 0.038 Uiso calc U R 1
H H9B 0.8136 0.4751 0.1694 0.038 Uiso calc U R 1
C C10 0.7363(3) 0.2721(2) 0.14766(12) 0.0310(6) Uani d . . 1
H H10A 0.6401 0.1979 0.157 0.037 Uiso calc U R 1
H H10B 0.8434 0.2667 0.1684 0.037 Uiso calc U R 1
C C11 0.7365(3) 0.2557(2) 0.07184(11) 0.0302(6) Uani d . . 1
H H11A 0.6307 0.2633 0.0512 0.036 Uiso calc U R 1
H H11B 0.8343 0.3288 0.0626 0.036 Uiso calc U R 1
C C12 0.7480(3) 0.1252(2) 0.03841(12) 0.0309(6) Uani d . . 1
H H12A 0.6485 0.0522 0.0466 0.037 Uiso calc U R 1
H H12B 0.8522 0.1166 0.0599 0.037 Uiso calc U R 1
C C13 0.7529(3) 0.1101(2) -0.03719(11) 0.0315(6) Uani d . . 1
H H13A 0.6487 0.1185 -0.0588 0.038 Uiso calc U R 1
H H13B 0.8525 0.183 -0.0455 0.038 Uiso calc U R 1
C C14 0.7644(3) -0.0211(2) -0.07004(12) 0.0316(6) Uani d . . 1
H H14A 0.6647 -0.0937 -0.0616 0.038 Uiso calc U R 1
H H14B 0.8683 -0.0294 -0.0481 0.038 Uiso calc U R 1
C C15 0.7701(3) -0.0382(2) -0.14568(12) 0.0319(6) Uani d . . 1
H H15A 0.6655 -0.0314 -0.1679 0.038 Uiso calc U R 1
H H15B 0.8693 0.0345 -0.1544 0.038 Uiso calc U R 1
C C16 0.7835(3) -0.1688(2) -0.17655(12) 0.0365(6) Uani d . . 1
H H16A 0.6849 -0.2413 -0.1673 0.044 Uiso calc U R 1
H H16B 0.8885 -0.1751 -0.1544 0.044 Uiso calc U R 1
C C17 0.7879(4) -0.1882(3) -0.25207(13) 0.0495(8) Uani d . . 1
H H17A 0.6801 -0.1898 -0.2748 0.074 Uiso calc U R 1
H H17B 0.8034 -0.2721 -0.2682 0.074 Uiso calc U R 1
H H17C 0.8828 -0.1153 -0.2619 0.074 Uiso calc U R 1
C C18 0.4002(3) 0.0926(2) 0.57032(11) 0.0231(5) Uani d . . 1
C C19 0.7050(3) 0.1638(2) 0.55649(11) 0.0240(5) Uani d . . 1
C C20 0.7236(3) 0.0709(2) 0.59633(11) 0.0241(5) Uani d . . 1
C C21 0.5843(3) -0.0036(2) 0.61850(11) 0.0252(5) Uani d . . 1
H H21 0.5957 -0.067 0.6434 0.03 Uiso calc U R 1
C C22 0.8955(3) 0.0615(3) 0.60962(14) 0.0357(6) Uani d . . 1
H H22A 0.8868 -0.0109 0.6333 0.054 Uiso calc U R 1
H H22B 0.9742 0.1448 0.6375 0.054 Uiso calc U R 1
H H22C 0.9385 0.0445 0.5668 0.054 Uiso calc U R 1
C C23 0.2786(3) -0.0847(2) 0.63231(11) 0.0255(5) Uani d . . 1
H H23A 0.2703 -0.177 0.6159 0.031 Uiso calc U R 1
H H23B 0.1723 -0.0753 0.6134 0.031 Uiso calc U R 1
C C24 0.2926(3) -0.0580(2) 0.70883(12) 0.0289(6) Uani d . . 1
H H24A 0.1994 -0.129 0.7221 0.035 Uiso calc U R 1
H H24B 0.4021 -0.0628 0.7274 0.035 Uiso calc U R 1
C C25 0.2839(3) 0.0746(2) 0.74074(11) 0.0289(6) Uani d . . 1
H H25A 0.1793 0.0832 0.7197 0.035 Uiso calc U R 1
H H4N 0.3833 0.1463 0.7314 0.035 Uiso calc U R 1
C C26 0.2827(3) 0.0914(2) 0.81662(12) 0.0309(6) Uani d . . 1
H H26A 0.1853 0.0179 0.8258 0.037 Uiso calc U R 1
H H26B 0.3888 0.0847 0.8375 0.037 Uiso calc U R 1
C C27 0.2694(3) 0.2213(2) 0.84977(12) 0.0325(6) Uani d . . 1
H H27A 0.1643 0.2287 0.8284 0.039 Uiso calc U R 1
H H27B 0.3679 0.2949 0.8413 0.039 Uiso calc U R 1
C C28 0.2655(3) 0.2363(2) 0.92542(12) 0.0330(6) Uani d . . 1
H H28A 0.3699 0.2277 0.9467 0.04 Uiso calc U R 1
H H28B 0.1661 0.1634 0.9338 0.04 Uiso calc U R 1
C C29 0.2544(3) 0.3674(2) 0.95897(12) 0.0324(6) Uani d . . 1
H H29A 0.3545 0.4402 0.951 0.039 Uiso calc U R 1
H H29B 0.1508 0.3764 0.9372 0.039 Uiso calc U R 1
C C30 0.2482(3) 0.3829(2) 1.03436(12) 0.0323(6) Uani d . . 1
H H30A 0.1476 0.3109 1.0427 0.039 Uiso calc U R 1
H H30B 0.3515 0.3739 1.0564 0.039 Uiso calc U R 1
C C31 0.2382(3) 0.5149(2) 1.06606(12) 0.0334(6) Uani d . . 1
H H31A 0.1362 0.524 1.0429 0.04 Uiso calc U R 1
H H31B 0.3397 0.5863 1.0578 0.04 Uiso calc U R 1
C C32 0.2289(3) 0.5357(2) 1.14130(12) 0.0330(6) Uani d . . 1
H H32A 0.1268 0.4655 1.15 0.04 Uiso calc U R 1
H H32B 0.3307 0.5271 1.1648 0.04 Uiso calc U R 1
C C33 0.2201(3) 0.6688(3) 1.17005(13) 0.0374(6) Uani d . . 1
H H33A 0.1212 0.6785 1.1449 0.045 Uiso calc U R 1
H H33B 0.3244 0.7386 1.1625 0.045 Uiso calc U R 1
C C34 0.2040(4) 0.6918(3) 1.24456(13) 0.0466(7) Uani d . . 1
H H34A 0.0978 0.6266 1.2524 0.07 Uiso calc U R 1
H H34B 0.2024 0.781 1.2592 0.07 Uiso calc U R 1
H H34C 0.3014 0.6828 1.2701 0.07 Uiso calc U R 1
H H1N 0.027(4) 0.247(3) 0.4877(14) 0.059(9) Uiso d . . 1
H H2N 0.193(4) 0.213(3) 0.4991(14) 0.048(8) Uiso d . . 1
H H3N 0.526(3) 0.221(3) 0.5174(13) 0.047(8) Uiso d . . 1
N N1 0.1173(2) 0.40326(19) 0.40971(10) 0.0291(5) Uani d . . 1
N N2 0.3614(2) 0.53547(19) 0.36418(10) 0.0293(5) Uani d . . 1
N N3 0.5097(2) 0.33223(18) 0.45460(9) 0.0246(4) Uani d . . 1
N N4 0.6169(2) 0.48918(18) 0.39472(9) 0.0244(4) Uani d . . 1
N N5 0.1312(3) 0.2510(2) 0.47455(11) 0.0297(5) Uani d . . 1
N N6 0.4253(2) 0.00552(18) 0.60749(9) 0.0229(4) Uani d . . 1
N N7 0.5418(2) 0.16612(18) 0.54602(10) 0.0233(4) Uani d . . 1
O O1 0.26181(19) 0.10488(16) 0.55897(8) 0.0320(4) Uani d . . 1
O O2 0.8207(2) 0.23792(16) 0.53189(9) 0.0356(4) Uani d . . 1

loop_
_atom_site_aniso_label
_atom_site_aniso_U_11
_atom_site_aniso_U_22
_atom_site_aniso_U_33
_atom_site_aniso_U_12
_atom_site_aniso_U_13
_atom_site_aniso_U_23
C1 0.0332(14) 0.0357(15) 0.0333(15) 0.0166(11) 0.0031(11) 0.0102(12)
C2 0.0261(12) 0.0272(13) 0.0198(12) 0.0107(10) 0.0044(9) 0.0023(10)
C3 0.0259(12) 0.0214(12) 0.0176(11) 0.0091(9) 0.0022(9) 0.0002(9)
C4 0.0259(12) 0.0244(12) 0.0211(12) 0.0094(10) 0.0001(9) 0.0006(10)
C5 0.0250(12) 0.0271(13) 0.0236(13) 0.0099(10) 0.0033(9) 0.0031(10)
C6 0.0270(12) 0.0246(12) 0.0299(14) 0.0072(10) 0.0094(10) 0.0071(10)
C7 0.0333(13) 0.0312(13) 0.0264(13) 0.0118(11) 0.0090(10) 0.0103(11)
C8 0.0330(13) 0.0297(13) 0.0257(13) 0.0099(10) 0.0065(10) 0.0069(11)
C9 0.0349(14) 0.0356(14) 0.0264(14) 0.0134(11) 0.0059(10) 0.0095(11)
C10 0.0354(14) 0.0300(14) 0.0271(14) 0.0098(11) 0.0058(10) 0.0078(11)
C11 0.0347(14) 0.0328(14) 0.0236(13) 0.0112(11) 0.0062(10) 0.0081(11)
C12 0.0345(14) 0.0316(14) 0.0261(13) 0.0103(11) 0.0049(10) 0.0068(11)
C13 0.0371(14) 0.0321(14) 0.0231(13) 0.0097(11) 0.0041(10) 0.0051(11)
C14 0.0343(14) 0.0331(14) 0.0262(14) 0.0106(11) 0.0033(10) 0.0059(11)
C15 0.0350(14) 0.0343(14) 0.0255(14) 0.0114(11) 0.0045(10) 0.0056(11)
C16 0.0431(16) 0.0375(15) 0.0286(14) 0.0150(12) 0.0038(11) 0.0048(12)
C17 0.062(2) 0.0510(19) 0.0329(16) 0.0203(15) 0.0063(14) 0.0007(14)
C18 0.0200(12) 0.0276(13) 0.0230(12) 0.0106(9) 0.0046(9) 0.0032(10)
C19 0.0194(11) 0.0276(13) 0.0239(13) 0.0093(9) 0.0038(9) 0.0002(10)
C20 0.0209(12) 0.0278(13) 0.0238(12) 0.0110(9) 0.0013(9) 0.0014(10)
C21 0.0252(12) 0.0288(13) 0.0231(12) 0.0130(10) 0.0013(9) 0.0032(10)
C22 0.0212(13) 0.0408(15) 0.0456(16) 0.0124(11) 0.0008(11) 0.0085(13)
C23 0.0220(12) 0.0243(12) 0.0292(13) 0.0057(9) 0.0070(9) 0.0065(10)
C24 0.0289(13) 0.0324(14) 0.0286(13) 0.0111(10) 0.0082(10) 0.0125(11)
C25 0.0302(13) 0.0324(14) 0.0261(13) 0.0117(10) 0.0047(10) 0.0099(11)
C26 0.0316(13) 0.0367(15) 0.0257(13) 0.0119(11) 0.0064(10) 0.0099(11)
C27 0.0343(14) 0.0355(15) 0.0284(14) 0.0123(11) 0.0062(11) 0.0084(11)
C28 0.0352(14) 0.0371(15) 0.0273(14) 0.0122(11) 0.0049(10) 0.0092(11)
C29 0.0342(14) 0.0348(15) 0.0275(14) 0.0113(11) 0.0020(11) 0.0077(11)
C30 0.0347(14) 0.0356(15) 0.0268(14) 0.0117(11) 0.0036(10) 0.0088(11)
C31 0.0367(14) 0.0351(15) 0.0282(14) 0.0120(11) 0.0038(11) 0.0081(11)
C32 0.0360(14) 0.0329(14) 0.0289(14) 0.0102(11) 0.0030(11) 0.0081(11)
C33 0.0394(15) 0.0392(16) 0.0309(15) 0.0123(12) 0.0017(11) 0.0048(12)
C34 0.0542(18) 0.0513(18) 0.0324(16) 0.0192(15) 0.0053(13) 0.0027(14)
N1 0.0254(11) 0.0324(12) 0.0304(12) 0.0117(9) 0.0016(8) 0.0061(9)
N2 0.0307(11) 0.0317(11) 0.0295(11) 0.0150(9) 0.0046(9) 0.0088(9)
N3 0.0240(10) 0.0264(11) 0.0243(11) 0.0100(8) 0.0030(8) 0.0054(8)
N4 0.0238(10) 0.0284(11) 0.0224(10) 0.0099(8) 0.0060(8) 0.0064(8)
N5 0.0230(11) 0.0359(12) 0.0320(12) 0.0110(9) 0.0037(9) 0.0109(10)
N6 0.0210(10) 0.0265(10) 0.0235(10) 0.0100(8) 0.0059(8) 0.0073(8)
N7 0.0224(10) 0.0250(11) 0.0248(11) 0.0097(8) 0.0063(8) 0.0076(9)
O1 0.0233(9) 0.0406(10) 0.0396(11) 0.0161(7) 0.0078(7) 0.0169(8)
O2 0.0273(9) 0.0368(10) 0.0474(11) 0.0122(8) 0.0153(8) 0.0150(9)

loop_
_atom_type_symbol
_atom_type_description
_atom_type_scat_dispersion_real
_atom_type_scat_dispersion_imag
_atom_type_scat_source
C C 0.0033 0.0016 'International Tables Vol C Tables 4.2.6.8 and 6.1.1.4'
H H 0.0000 0.0000 'International Tables Vol C Tables 4.2.6.8 and 6.1.1.4'
N N 0.0061 0.0033 'International Tables Vol C Tables 4.2.6.8 and 6.1.1.4'
O O 0.0106 0.0060 'International Tables Vol C Tables 4.2.6.8 and 6.1.1.4'

loop_
_geom_angle_atom_site_label_1
_geom_angle_atom_site_label_2
_geom_angle_atom_site_label_3
_geom_angle
N2 C1 N1 130.3(2)
N2 C1 H1 114.9
N1 C1 H1 114.9
N2 C2 N4 127.2(2)
N2 C2 C3 126.7(2)
N4 C2 C3 106.1(2)
C2 C3 N3 110.27(19)
C2 C3 C4 117.1(2)
N3 C3 C4 132.4(2)
N5 C4 N1 118.5(2)
N5 C4 C3 123.4(2)
N1 C4 C3 118.1(2)
N3 C5 N4 113.3(2)
N3 C5 H5 123.3
N4 C5 H5 123.3
N4 C6 C7 112.38(18)
N4 C6 H6A 109.1
C7 C6 H6A 109.1
N4 C6 H6B 109.1
C7 C6 H6B 109.1
H6A C6 H6B 107.9
C6 C7 C8 115.0(2)
C6 C7 H7A 108.5
C8 C7 H7A 108.5
C6 C7 H7B 108.5
C8 C7 H7B 108.5
H7A C7 H7B 107.5
C7 C8 C9 112.5(2)
C7 C8 H8A 109.1
C9 C8 H8A 109.1
C7 C8 H8B 109.1
C9 C8 H8B 109.1
H8A C8 H8B 107.8
C10 C9 C8 114.2(2)
C10 C9 H9A 108.7
C8 C9 H9A 108.7
C10 C9 H9B 108.7
C8 C9 H9B 108.7
H9A C9 H9B 107.6
C9 C10 C11 114.0(2)
C9 C10 H10A 108.8
C11 C10 H10A 108.8
C9 C10 H10B 108.8
C11 C10 H10B 108.8
H10A C10 H10B 107.7
C12 C11 C10 114.0(2)
C12 C11 H11A 108.7
C10 C11 H11A 108.7
C12 C11 H11B 108.7
C10 C11 H11B 108.7
H11A C11 H11B 107.6
C11 C12 C13 114.1(2)
C11 C12 H12A 108.7
C13 C12 H12A 108.7
C11 C12 H12B 108.7
C13 C12 H12B 108.7
H12A C12 H12B 107.6
C14 C13 C12 113.5(2)
C14 C13 H13A 108.9
C12 C13 H13A 108.9
C14 C13 H13B 108.9
C12 C13 H13B 108.9
H13A C13 H13B 107.7
C13 C14 C15 114.5(2)
C13 C14 H14A 108.6
C15 C14 H14A 108.6
C13 C14 H14B 108.6
C15 C14 H14B 108.6
H14A C14 H14B 107.6
C16 C15 C14 113.1(2)
C16 C15 H15A 109.0
C14 C15 H15A 109.0
C16 C15 H15B 109.0
C14 C15 H15B 109.0
H15A C15 H15B 107.8
C15 C16 C17 113.9(2)
C15 C16 H16A 108.8
C17 C16 H16A 108.8
C15 C16 H16B 108.8
C17 C16 H16B 108.8
H16A C16 H16B 107.7
C16 C17 H17A 109.5
C16 C17 H17B 109.5
H17A C17 H17B 109.5
C16 C17 H17C 109.5
H17A C17 H17C 109.5
H17B C17 H17C 109.5
O1 C18 N7 121.6(2)
O1 C18 N6 123.2(2)
N7 C18 N6 115.23(19)
O2 C19 N7 119.5(2)
O2 C19 C20 125.4(2)
N7 C19 C20 115.08(19)
C21 C20 C19 117.8(2)
C21 C20 C22 123.7(2)
C19 C20 C22 118.5(2)
C20 C21 N6 124.2(2)
C20 C21 H21 117.9
N6 C21 H21 117.9
C20 C22 H22A 109.5
C20 C22 H22B 109.5
H22A C22 H22B 109.5
C20 C22 H22C 109.5
H22A C22 H22C 109.5
H22B C22 H22C 109.5
N6 C23 C24 112.81(18)
N6 C23 H23A 109.0
C24 C23 H23A 109.0
N6 C23 H23B 109.0
C24 C23 H23B 109.0
H23A C23 H23B 107.8
C25 C24 C23 114.91(19)
C25 C24 H24A 108.5
C23 C24 H24A 108.5
C25 C24 H24B 108.5
C23 C24 H24B 108.5
H24A C24 H24B 107.5
C24 C25 C26 112.8(2)
C24 C25 H25A 109.0
C26 C25 H25A 109.0
C24 C25 H4N 109.0
C26 C25 H4N 109.0
H25A C25 H4N 107.8
C27 C26 C25 114.2(2)
C27 C26 H26A 108.7
C25 C26 H26A 108.7
C27 C26 H26B 108.7
C25 C26 H26B 108.7
H26A C26 H26B 107.6
C26 C27 C28 113.8(2)
C26 C27 H27A 108.8
C28 C27 H27A 108.8
C26 C27 H27B 108.8
C28 C27 H27B 108.8
H27A C27 H27B 107.7
C27 C28 C29 113.9(2)
C27 C28 H28A 108.8
C29 C28 H28A 108.8
C27 C28 H28B 108.8
C29 C28 H28B 108.8
H28A C28 H28B 107.7
C30 C29 C28 114.4(2)
C30 C29 H29A 108.7
C28 C29 H29A 108.7
C30 C29 H29B 108.7
C28 C29 H29B 108.7
H29A C29 H29B 107.6
C31 C30 C29 112.9(2)
C31 C30 H30A 109.0
C29 C30 H30A 109.0
C31 C30 H30B 109.0
C29 C30 H30B 109.0
H30A C30 H30B 107.8
C30 C31 C32 115.4(2)
C30 C31 H31A 108.4
C32 C31 H31A 108.4
C30 C31 H31B 108.4
C32 C31 H31B 108.4
H31A C31 H31B 107.5
C33 C32 C31 113.0(2)
C33 C32 H32A 109.0
C31 C32 H32A 109.0
C33 C32 H32B 109.0
C31 C32 H32B 109.0
H32A C32 H32B 107.8
C32 C33 C34 114.9(2)
C32 C33 H33A 108.6
C34 C33 H33A 108.6
C32 C33 H33B 108.6
C34 C33 H33B 108.6
H33A C33 H33B 107.5
C33 C34 H34A 109.5
C33 C34 H34B 109.5
H34A C34 H34B 109.5
C33 C34 H34C 109.5
H34A C34 H34C 109.5
H34B C34 H34C 109.5
C1 N1 C4 117.4(2)
C1 N2 C2 110.3(2)
C5 N3 C3 104.00(19)
C5 N4 C2 106.35(18)
C5 N4 C6 127.05(19)
C2 N4 C6 126.5(2)
C4 N5 H1N 120.1(18)
C4 N5 H2N 120.5(17)
H1N N5 H2N 116.(2)
C18 N6 C21 120.46(18)
C18 N6 C23 119.60(18)
C21 N6 C23 119.83(19)
C18 N7 C19 127.1(2)
C18 N7 H3N 116.9(16)
C19 N7 H3N 115.9(16)

loop_
_geom_bond_atom_site_label_1
_geom_bond_atom_site_label_2
_geom_bond_distance
C1 N2 1.333(3)
C1 N1 1.336(3)
C1 H1 0.95
C2 N2 1.340(3)
C2 N4 1.373(3)
C2 C3 1.386(3)
C3 N3 1.394(3)
C3 C4 1.398(3)
C4 N5 1.337(3)
C4 N1 1.361(3)
C5 N3 1.322(3)
C5 N4 1.369(3)
C5 H5 0.95
C6 N4 1.468(3)
C6 C7 1.520(3)
C6 H6A 0.99
C6 H6B 0.99
C7 C8 1.522(3)
C7 H7A 0.99
C7 H7B 0.99
C8 C9 1.523(3)
C8 H8A 0.99
C8 H8B 0.99
C9 C10 1.515(3)
C9 H9A 0.99
C9 H9B 0.99
C10 C11 1.522(3)
C10 H10A 0.99
C10 H10B 0.99
C11 C12 1.519(3)
C11 H11A 0.99
C11 H11B 0.99
C12 C13 1.523(3)
C12 H12A 0.99
C12 H12B 0.99
C13 C14 1.523(3)
C13 H13A 0.99
C13 H13B 0.99
C14 C15 1.524(3)
C14 H14A 0.99
C14 H14B 0.99
C15 C16 1.512(3)
C15 H15A 0.99
C15 H15B 0.99
C16 C17 1.519(3)
C16 H16A 0.99
C16 H16B 0.99
C17 H17A 0.98
C17 H17B 0.98
C17 H17C 0.98
C18 O1 1.225(3)
C18 N7 1.369(3)
C18 N6 1.371(3)
C19 O2 1.235(3)
C19 N7 1.382(3)
C19 C20 1.442(3)
C20 C21 1.338(3)
C20 C22 1.491(3)
C21 N6 1.379(3)
C21 H21 0.95
C22 H22A 0.98
C22 H22B 0.98
C22 H22C 0.98
C23 N6 1.477(3)
C23 C24 1.523(3)
C23 H23A 0.99
C23 H23B 0.99
C24 C25 1.521(3)
C24 H24A 0.99
C24 H24B 0.99
C25 C26 1.524(3)
C25 H25A 0.99
C25 H4N 0.99
C26 C27 1.518(3)
C26 H26A 0.99
C26 H26B 0.99
C27 C28 1.523(3)
C27 H27A 0.99
C27 H27B 0.99
C28 C29 1.523(3)
C28 H28A 0.99
C28 H28B 0.99
C29 C30 1.520(3)
C29 H29A 0.99
C29 H29B 0.99
C30 C31 1.519(3)
C30 H30A 0.99
C30 H30B 0.99
C31 C32 1.520(3)
C31 H31A 0.99
C31 H31B 0.99
C32 C33 1.511(3)
C32 H32A 0.99
C32 H32B 0.99
C33 C34 1.517(3)
C33 H33A 0.99
C33 H33B 0.99
C34 H34A 0.98
C34 H34B 0.98
C34 H34C 0.98
N5 H1N 0.92(3)
N5 H2N 0.94(3)
N7 H3N 0.93(3)

loop_
_geom_hbond_atom_site_label_D
_geom_hbond_atom_site_label_H
_geom_hbond_atom_site_label_A
_geom_hbond_site_symmetry_A
_geom_hbond_distance_DH
_geom_hbond_distance_HA
_geom_hbond_distance_DA
_geom_hbond_angle_DHA
N7 H3N N3 . 0.93(3) 1.94(3) 2.867(3) 175.(2)
N5 H2N O1 . 0.94(3) 2.01(3) 2.923(3) 164.(2)
N5 H1N O2 1_455 0.92(3) 1.99(3) 2.903(3) 170.(3)
C6 H6B O1 2_666 0.99 2.53 3.509(3) 169.2
C6 H6B O1 2_666 0.99 2.53 3.509(3) 169.2
N5 H1N O2 1_455 0.92(3) 1.99(3) 2.903(3) 170.(3)
N5 H2N O1 . 0.94(3) 2.01(3) 2.923(3) 164.(2)
N7 H3N N3 . 0.93(3) 1.94(3) 2.867(3) 175.(2)

loop_
_geom_torsion_atom_site_label_1
_geom_torsion_atom_site_label_2
_geom_torsion_atom_site_label_3
_geom_torsion_atom_site_label_4
_geom_torsion
N2 C2 C3 N3 -177.6(2)
N4 C2 C3 N3 0.7(2)
N2 C2 C3 C4 -1.5(3)
N4 C2 C3 C4 176.78(18)
C2 C3 C4 N5 -178.2(2)
N3 C3 C4 N5 -3.1(4)
C2 C3 C4 N1 1.9(3)
N3 C3 C4 N1 177.0(2)
N4 C6 C7 C8 -62.9(3)
C6 C7 C8 C9 -172.53(19)
C7 C8 C9 C10 -179.6(2)
C8 C9 C10 C11 -177.1(2)
C9 C10 C11 C12 -178.7(2)
C10 C11 C12 C13 -178.5(2)
C11 C12 C13 C14 180.0(2)
C12 C13 C14 C15 -179.8(2)
C13 C14 C15 C16 179.4(2)
C14 C15 C16 C17 179.5(2)
O2 C19 C20 C21 -179.1(2)
N7 C19 C20 C21 0.6(3)
O2 C19 C20 C22 -0.1(3)
N7 C19 C20 C22 179.6(2)
C19 C20 C21 N6 -2.1(3)
C22 C20 C21 N6 178.9(2)
N6 C23 C24 C25 66.0(3)
C23 C24 C25 C26 174.93(19)
C24 C25 C26 C27 -178.5(2)
C25 C26 C27 C28 179.1(2)
C26 C27 C28 C29 179.3(2)
C27 C28 C29 C30 179.3(2)
C28 C29 C30 C31 179.7(2)
C29 C30 C31 C32 179.1(2)
C30 C31 C32 C33 179.7(2)
C31 C32 C33 C34 177.8(2)
N2 C1 N1 C4 1.3(4)
N5 C4 N1 C1 178.3(2)
C3 C4 N1 C1 -1.8(3)
N1 C1 N2 C2 -0.8(4)
N4 C2 N2 C1 -177.1(2)
C3 C2 N2 C1 0.9(3)
N4 C5 N3 C3 0.0(2)
C2 C3 N3 C5 -0.4(2)
C4 C3 N3 C5 -175.7(2)
N3 C5 N4 C2 0.4(3)
N3 C5 N4 C6 177.75(19)
N2 C2 N4 C5 177.7(2)
C3 C2 N4 C5 -0.6(2)
N2 C2 N4 C6 0.3(4)
C3 C2 N4 C6 -178.0(2)
C7 C6 N4 C5 113.7(2)
C7 C6 N4 C2 -69.5(3)
O1 C18 N6 C21 180.0(2)
N7 C18 N6 C21 0.2(3)
O1 C18 N6 C23 3.7(3)
N7 C18 N6 C23 -176.02(18)
C20 C21 N6 C18 1.7(3)
C20 C21 N6 C23 178.0(2)
C24 C23 N6 C18 -115.3(2)
C24 C23 N6 C21 68.5(3)
O1 C18 N7 C19 178.4(2)
N6 C18 N7 C19 -1.8(3)
O2 C19 N7 C18 -178.9(2)
C20 C19 N7 C18 1.4(3)
